data_4132469
loop_
_publ_author_name
'Liu, Wenqi'
'Oliver, Allen G.'
'Smith, Bradley D.'

_publ_section_title
;
 Macrocyclic Receptor for Precious Gold, Platinum, or Palladium
 Coordination Complexes.
;
_journal_issue 22
_journal_name_full 'Journal of the American Chemical Society'
_journal_page_first 6810
_journal_page_last 6813
_journal_paper_doi 10.1021/jacs.8b04155
_journal_volume 140
_journal_year 2018
_chemical_absolute_configuration ad
_chemical_formula_moiety 'C48 H60 N4 O4, Au Cl4, C16 H36 N, 3(C H Cl3)'
_chemical_formula_sum 'C67 H99 Au Cl13 N5 O4'
_chemical_formula_weight 1696.32
_space_group_crystal_system orthorhombic
_space_group_IT_number 33
_space_group_name_Hall 'P 2c -2n'
_space_group_name_H-M_alt 'P n a 21'
_atom_sites_solution_hydrogens geom
_atom_sites_solution_primary dual
_atom_sites_solution_secondary difmap
_audit_creation_method SHELXL-2018/1
_cell_angle_alpha 90
_cell_angle_beta 90
_cell_angle_gamma 90
_cell_formula_units_Z 4
_cell_length_a 21.626(3)
_cell_length_b 15.426(2)
_cell_length_c 22.964(3)
_cell_measurement_reflns_used 9981
_cell_measurement_temperature 120(2)
_cell_measurement_theta_max 28.12
_cell_measurement_theta_min 2.41
_cell_volume 7660.9(18)
_computing_cell_refinement 'Bruker SAINT (Bruker, 2015)'
_computing_data_collection 'Bruker APEX-3 (Bruker, 2015)'
_computing_data_reduction 'Bruker SAINT (Bruker, 2015)'
_computing_molecular_graphics 'Bruker XP (Bruker, 2015)'
_computing_publication_material 'CIFTAB (Sheldrick, 2008)'
_computing_structure_refinement 'SHELXL-2018/1 (Sheldrick, 2015)'
_computing_structure_solution 'SHELXT-2014/2 (Sheldrick, 2015)'
_diffrn_ambient_temperature 120(2)
_diffrn_detector_area_resol_mean 8.33
_diffrn_measured_fraction_theta_full 1.000
_diffrn_measured_fraction_theta_max 0.999
_diffrn_measurement_device_type 'Bruker APEX-II'
_diffrn_measurement_method 'combination of \w and \f-scans '
_diffrn_radiation_type MoK\a
_diffrn_radiation_wavelength 0.71073
_diffrn_reflns_av_R_equivalents 0.0551
_diffrn_reflns_av_unetI/netI 0.0468
_diffrn_reflns_Laue_measured_fraction_full 1.000
_diffrn_reflns_Laue_measured_fraction_max 0.999
_diffrn_reflns_limit_h_max 28
_diffrn_reflns_limit_h_min -28
_diffrn_reflns_limit_k_max 20
_diffrn_reflns_limit_k_min -20
_diffrn_reflns_limit_l_max 30
_diffrn_reflns_limit_l_min -30
_diffrn_reflns_number 144770
_diffrn_reflns_point_group_measured_fraction_full 1.000
_diffrn_reflns_point_group_measured_fraction_max 0.999
_diffrn_reflns_theta_full 25.242
_diffrn_reflns_theta_max 28.397
_diffrn_reflns_theta_min 1.590
_diffrn_source 'fine-focus sealed tube'
_exptl_absorpt_coefficient_mu 2.421
_exptl_absorpt_correction_T_max 0.7457
_exptl_absorpt_correction_T_min 0.6670
_exptl_absorpt_correction_type multi-scan
_exptl_absorpt_process_details 'SADABS (Krause et al., 2015)'
_exptl_crystal_colour yellow
_exptl_crystal_density_diffrn 1.471
_exptl_crystal_description block
_exptl_crystal_F_000 3472
_exptl_crystal_size_max 0.203
_exptl_crystal_size_mid 0.160
_exptl_crystal_size_min 0.090
_refine_diff_density_max 0.919
_refine_diff_density_min -0.504
_refine_diff_density_rms 0.074
_refine_ls_abs_structure_details
;
 Refined as an inversion twin.
;
_refine_ls_abs_structure_Flack 0.067(4)
_refine_ls_extinction_method none
_refine_ls_goodness_of_fit_ref 1.015
_refine_ls_hydrogen_treatment constr
_refine_ls_matrix_type full
_refine_ls_number_parameters 829
_refine_ls_number_reflns 19178
_refine_ls_number_restraints 1
_refine_ls_restrained_S_all 1.015
_refine_ls_R_factor_all 0.0470
_refine_ls_R_factor_gt 0.0274
_refine_ls_shift/su_max 0.001
_refine_ls_shift/su_mean 0.000
_refine_ls_structure_factor_coef Fsqd
_refine_ls_weighting_details 'w=1/[\s^2^(Fo^2^)+(0.0100P)^2^+2.2221P] where P=(Fo^2^+2Fc^2^)/3'
_refine_ls_weighting_scheme calc
_refine_ls_wR_factor_gt 0.0526
_refine_ls_wR_factor_ref 0.0578
_reflns_Friedel_coverage 0.952
_reflns_Friedel_fraction_full 1.000
_reflns_Friedel_fraction_max 0.999
_reflns_number_gt 14839
_reflns_number_total 19178
_reflns_threshold_expression 'I > 2\s(I)'
_cod_data_source_file ja8b04155_si_005.cif
_cod_data_source_block nd1722
_cod_original_cell_volume 7661.2(17)
_cod_database_code 4132469
_shelx_shelxl_version_number 2018/1
_shelx_space_group_comment
;
The symmetry employed for this shelxl refinement is uniquely defined
by the following loop, which should always be used as a source of
symmetry information in preference to the above space-group names.
They are only intended as comments.
;
_shelx_estimated_absorpt_t_min 0.639
_shelx_estimated_absorpt_t_max 0.812
_diffrn_source_monochromator 'Bruker TRIUMPH curved-graphite'

loop_
_space_group_symop_operation_xyz
'x, y, z'
'-x, -y, z+1/2'
'x+1/2, -y+1/2, z'
'-x+1/2, y+1/2, z+1/2'

loop_
_atom_site_label
_atom_site_type_symbol
_atom_site_fract_x
_atom_site_fract_y
_atom_site_fract_z
_atom_site_U_iso_or_equiv
_atom_site_adp_type
_atom_site_occupancy
_atom_site_site_symmetry_order
_atom_site_calc_flag
_atom_site_refinement_flags_posn
_atom_site_refinement_flags_adp
Au1 Au 0.50225(2) 0.70885(2) 0.48537(2) 0.01479(4) Uani 1 1 d . .
Cl1 Cl 0.49938(6) 0.56880(7) 0.51704(5) 0.0248(2) Uani 1 1 d . .
Cl2 Cl 0.49850(5) 0.75550(7) 0.57943(4) 0.0193(2) Uani 1 1 d . .
Cl3 Cl 0.50606(5) 0.66009(7) 0.39171(5) 0.0239(2) Uani 1 1 d . .
Cl4 Cl 0.50466(5) 0.84972(7) 0.45503(5) 0.0253(2) Uani 1 1 d . .
O1 O 0.33696(15) 0.3951(2) 0.36605(17) 0.0316(9) Uani 1 1 d . .
O2 O 0.66476(14) 0.3633(2) 0.39949(17) 0.0326(9) Uani 1 1 d . .
O3 O 0.66588(13) 1.0186(2) 0.61057(14) 0.0209(7) Uani 1 1 d . .
O4 O 0.33744(14) 1.0344(2) 0.59382(15) 0.0233(8) Uani 1 1 d . .
N1 N 0.38361(17) 0.4930(3) 0.4221(2) 0.0307(11) Uani 1 1 d . .
H1N H 0.418264 0.513050 0.436982 0.037 Uiso 1 1 calc R U
N2 N 0.62247(17) 0.4929(3) 0.4179(2) 0.0278(10) Uani 1 1 d . .
H2N H 0.589005 0.525393 0.418080 0.033 Uiso 1 1 calc R U
N3 N 0.61827(16) 0.9020(2) 0.57090(17) 0.0200(9) Uani 1 1 d . .
H3N H 0.583259 0.875599 0.562792 0.024 Uiso 1 1 calc R U
N4 N 0.38211(16) 0.9106(2) 0.56345(18) 0.0234(10) Uani 1 1 d . .
H4N H 0.416402 0.880428 0.559521 0.028 Uiso 1 1 calc R U
C1 C 0.3848(2) 0.4254(3) 0.3860(2) 0.0197(10) Uani 1 1 d . .
C2 C 0.44703(19) 0.3869(3) 0.37106(19) 0.0162(10) Uani 1 1 d . .
C3 C 0.5021(2) 0.4187(3) 0.39332(19) 0.0178(8) Uani 1 1 d . .
H3A H 0.501839 0.466455 0.419407 0.021 Uiso 1 1 calc R U
C4 C 0.55772(19) 0.3803(3) 0.3773(2) 0.0187(10) Uani 1 1 d . .
C5 C 0.5572(2) 0.3096(3) 0.3393(2) 0.0187(10) Uani 1 1 d . .
H5A H 0.595317 0.283078 0.328909 0.022 Uiso 1 1 calc R U
C6 C 0.5022(2) 0.2766(3) 0.31617(19) 0.0189(8) Uani 1 1 d . .
C7 C 0.4473(2) 0.3158(3) 0.3331(2) 0.0182(10) Uani 1 1 d . .
H7A H 0.409157 0.294093 0.318596 0.022 Uiso 1 1 calc R U
C8 C 0.6193(2) 0.4107(3) 0.3987(2) 0.0219(11) Uani 1 1 d . .
C9 C 0.6811(2) 0.5289(3) 0.4386(3) 0.0301(13) Uani 1 1 d . .
H9A H 0.709774 0.535091 0.405278 0.036 Uiso 1 1 calc R U
H9B H 0.699946 0.488241 0.466791 0.036 Uiso 1 1 calc R U
C10 C 0.6724(2) 0.6169(3) 0.4676(2) 0.0219(12) Uani 1 1 d . .
C11 C 0.6711(2) 0.6914(4) 0.4342(2) 0.0195(12) Uani 1 1 d . .
C12 C 0.6694(3) 0.7734(4) 0.4618(3) 0.0217(13) Uani 1 1 d . .
C13 C 0.6692(2) 0.7767(4) 0.5224(3) 0.0170(12) Uani 1 1 d . .
C14 C 0.6652(2) 0.7011(4) 0.5563(3) 0.0210(13) Uani 1 1 d . .
C15 C 0.6657(2) 0.6203(4) 0.5283(2) 0.0222(12) Uani 1 1 d . .
C16 C 0.6778(2) 0.8633(4) 0.5522(3) 0.0223(13) Uani 1 1 d . .
H16A H 0.704693 0.855579 0.586722 0.027 Uiso 1 1 calc R U
H16B H 0.698857 0.903644 0.525207 0.027 Uiso 1 1 calc R U
C17 C 0.61769(19) 0.9777(3) 0.60028(19) 0.0154(9) Uani 1 1 d . .
C18 C 0.55606(19) 1.0095(3) 0.62036(19) 0.0153(9) Uani 1 1 d . .
C19 C 0.5010(2) 0.9849(2) 0.59354(18) 0.0147(8) Uani 1 1 d . .
H19A H 0.501808 0.948076 0.560389 0.018 Uiso 1 1 calc R U
C20 C 0.44477(19) 1.0146(3) 0.61563(19) 0.0155(9) Uani 1 1 d . .
C21 C 0.44415(19) 1.0703(3) 0.6635(2) 0.0178(10) Uani 1 1 d . .
H21A H 0.405642 1.090530 0.678031 0.021 Uiso 1 1 calc R U
C22 C 0.4985(2) 1.0969(3) 0.69038(18) 0.0173(8) Uani 1 1 d . .
C23 C 0.55435(19) 1.0654(3) 0.66778(19) 0.0170(10) Uani 1 1 d . .
H23A H 0.592119 1.082808 0.685382 0.020 Uiso 1 1 calc R U
C24 C 0.3835(2) 0.9882(3) 0.5897(2) 0.0167(9) Uani 1 1 d . .
C25 C 0.3236(2) 0.8758(4) 0.5413(3) 0.0270(14) Uani 1 1 d . .
H25A H 0.306306 0.916177 0.512010 0.032 Uiso 1 1 calc R U
H25B H 0.293557 0.871308 0.573749 0.032 Uiso 1 1 calc R U
C26 C 0.3324(3) 0.7869(3) 0.5138(3) 0.0187(13) Uani 1 1 d . .
C27 C 0.3328(3) 0.7138(3) 0.5497(3) 0.0211(13) Uani 1 1 d . .
C28 C 0.3345(2) 0.6310(4) 0.5251(2) 0.0212(12) Uani 1 1 d . .
C29 C 0.3328(2) 0.6232(3) 0.4645(2) 0.0197(12) Uani 1 1 d . .
C30 C 0.3368(3) 0.6956(4) 0.4280(2) 0.0222(13) Uani 1 1 d . .
C31 C 0.3368(3) 0.7790(4) 0.4531(3) 0.0208(14) Uani 1 1 d . .
C32 C 0.3243(2) 0.5340(4) 0.4371(3) 0.0375(15) Uani 1 1 d . .
H32A H 0.301649 0.496154 0.464597 0.045 Uiso 1 1 calc R U
H32B H 0.298974 0.539734 0.401401 0.045 Uiso 1 1 calc R U
C33 C 0.5052(2) 0.2003(3) 0.2730(2) 0.0243(10) Uani 1 1 d . .
C34 C 0.4420(3) 0.1757(4) 0.2491(3) 0.0457(17) Uani 1 1 d . .
H34A H 0.446584 0.128709 0.220716 0.069 Uiso 1 1 calc R U
H34B H 0.423251 0.226143 0.230190 0.069 Uiso 1 1 calc R U
H34C H 0.415418 0.156245 0.281154 0.069 Uiso 1 1 calc R U
C35 C 0.5331(3) 0.1210(3) 0.3042(2) 0.0346(13) Uani 1 1 d . .
H35A H 0.540622 0.074730 0.275875 0.052 Uiso 1 1 calc R U
H35B H 0.504143 0.100332 0.334017 0.052 Uiso 1 1 calc R U
H35C H 0.572191 0.137473 0.322737 0.052 Uiso 1 1 calc R U
C36 C 0.5476(3) 0.2246(4) 0.2223(2) 0.0326(14) Uani 1 1 d . .
H36A H 0.548987 0.176795 0.194273 0.049 Uiso 1 1 calc R U
H36B H 0.589351 0.235989 0.237056 0.049 Uiso 1 1 calc R U
H36C H 0.531645 0.276785 0.203113 0.049 Uiso 1 1 calc R U
C37 C 0.6726(3) 0.6882(4) 0.3681(2) 0.0323(14) Uani 1 1 d . .
H37A H 0.635539 0.716535 0.352541 0.048 Uiso 1 1 calc R U
H37B H 0.673637 0.627690 0.355244 0.048 Uiso 1 1 calc R U
H37C H 0.709511 0.718406 0.354001 0.048 Uiso 1 1 calc R U
C38 C 0.6669(3) 0.8543(4) 0.4250(3) 0.0315(15) Uani 1 1 d . .
H38A H 0.633964 0.848652 0.395983 0.047 Uiso 1 1 calc R U
H38B H 0.706661 0.862335 0.405203 0.047 Uiso 1 1 calc R U
H38C H 0.658561 0.904502 0.449949 0.047 Uiso 1 1 calc R U
C39 C 0.6592(3) 0.7052(4) 0.6217(3) 0.0334(15) Uani 1 1 d . .
H39A H 0.622165 0.673424 0.633859 0.050 Uiso 1 1 calc R U
H39B H 0.655740 0.765872 0.633982 0.050 Uiso 1 1 calc R U
H39C H 0.695795 0.679058 0.639689 0.050 Uiso 1 1 calc R U
C40 C 0.6623(3) 0.5374(4) 0.5640(3) 0.0387(15) Uani 1 1 d . .
H40A H 0.644355 0.491048 0.540183 0.058 Uiso 1 1 calc R U
H40B H 0.636278 0.547125 0.598316 0.058 Uiso 1 1 calc R U
H40C H 0.703943 0.520740 0.576371 0.058 Uiso 1 1 calc R U
C41 C 0.4991(2) 1.1587(3) 0.7432(2) 0.0248(10) Uani 1 1 d . .
C42 C 0.4363(2) 1.1977(4) 0.7549(3) 0.051(2) Uani 1 1 d . .
H42A H 0.406262 1.151279 0.761617 0.061 Uiso 1 1 calc R U
H42B H 0.438593 1.234933 0.789394 0.061 Uiso 1 1 calc R U
H42C H 0.423430 1.232299 0.721208 0.061 Uiso 1 1 calc R U
C43 C 0.5454(3) 1.2319(4) 0.7328(3) 0.0374(15) Uani 1 1 d . .
H43A H 0.534417 1.262853 0.696974 0.056 Uiso 1 1 calc R U
H43B H 0.587036 1.207570 0.728939 0.056 Uiso 1 1 calc R U
H43C H 0.544333 1.272189 0.765748 0.056 Uiso 1 1 calc R U
C44 C 0.5208(3) 1.1077(4) 0.7973(3) 0.0558(19) Uani 1 1 d . .
H44A H 0.522799 1.146865 0.830840 0.084 Uiso 1 1 calc R U
H44B H 0.561871 1.083232 0.789910 0.084 Uiso 1 1 calc R U
H44C H 0.491524 1.060798 0.805415 0.084 Uiso 1 1 calc R U
C45 C 0.3337(3) 0.7224(4) 0.6154(3) 0.0351(15) Uani 1 1 d . .
H45A H 0.369463 0.691144 0.631142 0.053 Uiso 1 1 calc R U
H45B H 0.295620 0.697845 0.631631 0.053 Uiso 1 1 calc R U
H45C H 0.336625 0.783801 0.626047 0.053 Uiso 1 1 calc R U
C46 C 0.3370(3) 0.5522(4) 0.5636(3) 0.0390(15) Uani 1 1 d . .
H46A H 0.364626 0.563439 0.596595 0.059 Uiso 1 1 calc R U
H46B H 0.352531 0.502685 0.541269 0.059 Uiso 1 1 calc R U
H46C H 0.295396 0.539172 0.578153 0.059 Uiso 1 1 calc R U
C47 C 0.3401(3) 0.6861(5) 0.3628(3) 0.0423(16) Uani 1 1 d . .
H47A H 0.378125 0.713091 0.348368 0.063 Uiso 1 1 calc R U
H47B H 0.304220 0.714490 0.344988 0.063 Uiso 1 1 calc R U
H47C H 0.340008 0.624389 0.352548 0.063 Uiso 1 1 calc R U
C48 C 0.3421(3) 0.8579(4) 0.4149(3) 0.0376(16) Uani 1 1 d . .
H48A H 0.372429 0.846942 0.384020 0.056 Uiso 1 1 calc R U
H48B H 0.355584 0.907465 0.438351 0.056 Uiso 1 1 calc R U
H48C H 0.301793 0.870591 0.397402 0.056 Uiso 1 1 calc R U
C49 C 0.2308(2) 0.3291(3) 0.5122(3) 0.0376(14) Uani 1 1 d . .
H49A H 0.231698 0.378271 0.539865 0.045 Uiso 1 1 calc R U
H49B H 0.247574 0.350295 0.474686 0.045 Uiso 1 1 calc R U
C50 C 0.1639(2) 0.3033(4) 0.5027(2) 0.0375(14) Uani 1 1 d . .
H50A H 0.143965 0.290146 0.540522 0.045 Uiso 1 1 calc R U
H50B H 0.161643 0.250906 0.477910 0.045 Uiso 1 1 calc R U
C51 C 0.1305(3) 0.3797(4) 0.4728(2) 0.0428(16) Uani 1 1 d . .
H51A H 0.139089 0.433599 0.494760 0.051 Uiso 1 1 calc R U
H51B H 0.147412 0.387067 0.432989 0.051 Uiso 1 1 calc R U
C52 C 0.0618(3) 0.3667(5) 0.4690(3) 0.058(2) Uani 1 1 d . .
H52A H 0.042754 0.417814 0.451067 0.088 Uiso 1 1 calc R U
H52B H 0.044920 0.358422 0.508168 0.088 Uiso 1 1 calc R U
H52C H 0.052976 0.315439 0.445199 0.088 Uiso 1 1 calc R U
N5 N 0.2740(2) 0.2583(3) 0.53524(19) 0.0273(9) Uani 1 1 d . .
C53 C 0.2828(2) 0.1864(3) 0.4900(3) 0.0284(10) Uani 1 1 d . .
H53A H 0.310005 0.141420 0.507057 0.034 Uiso 1 1 calc R U
H53B H 0.242095 0.159123 0.482687 0.034 Uiso 1 1 calc R U
C54 C 0.3095(3) 0.2131(4) 0.4328(2) 0.0413(14) Uani 1 1 d . .
H54A H 0.345970 0.250696 0.439366 0.050 Uiso 1 1 calc R U
H54B H 0.278475 0.246869 0.410622 0.050 Uiso 1 1 calc R U
C55 C 0.3289(3) 0.1327(4) 0.3972(3) 0.0488(17) Uani 1 1 d . .
H55A H 0.295469 0.088997 0.399344 0.059 Uiso 1 1 calc R U
H55B H 0.333795 0.149665 0.355922 0.059 Uiso 1 1 calc R U
C56 C 0.3880(3) 0.0924(4) 0.4181(3) 0.0512(17) Uani 1 1 d . .
H56A H 0.401106 0.047555 0.390483 0.077 Uiso 1 1 calc R U
H56B H 0.381380 0.066250 0.456465 0.077 Uiso 1 1 calc R U
H56C H 0.420101 0.137027 0.420881 0.077 Uiso 1 1 calc R U
C57 C 0.3348(2) 0.3034(3) 0.5480(3) 0.0380(14) Uani 1 1 d . .
H57A H 0.327862 0.347074 0.578872 0.046 Uiso 1 1 calc R U
H57B H 0.348207 0.334717 0.512522 0.046 Uiso 1 1 calc R U
C58 C 0.3875(3) 0.2427(4) 0.5674(3) 0.0488(17) Uani 1 1 d . .
H58A H 0.372991 0.205627 0.599838 0.059 Uiso 1 1 calc R U
H58B H 0.399426 0.204471 0.534638 0.059 Uiso 1 1 calc R U
C59 C 0.4434(3) 0.2950(5) 0.5871(3) 0.0583(19) Uani 1 1 d . .
H59A H 0.430213 0.336456 0.617545 0.070 Uiso 1 1 calc R U
H59B H 0.474007 0.255145 0.604733 0.070 Uiso 1 1 calc R U
C60 C 0.4729(4) 0.3426(5) 0.5402(4) 0.072(2) Uani 1 1 d . .
H60A H 0.513157 0.364180 0.553429 0.108 Uiso 1 1 calc R U
H60B H 0.446718 0.391596 0.528882 0.108 Uiso 1 1 calc R U
H60C H 0.478803 0.304134 0.506709 0.108 Uiso 1 1 calc R U
C61 C 0.2480(3) 0.2153(3) 0.5892(2) 0.0326(12) Uani 1 1 d . .
H61A H 0.277334 0.169840 0.601894 0.039 Uiso 1 1 calc R U
H61B H 0.208863 0.186148 0.578443 0.039 Uiso 1 1 calc R U
C62 C 0.2353(3) 0.2749(4) 0.6408(3) 0.0454(16) Uani 1 1 d . .
H62A H 0.273819 0.305421 0.651903 0.055 Uiso 1 1 calc R U
H62B H 0.204271 0.319092 0.629590 0.055 Uiso 1 1 calc R U
C63 C 0.2116(3) 0.2235(4) 0.6921(3) 0.0511(18) Uani 1 1 d . .
H63A H 0.195947 0.264119 0.721973 0.061 Uiso 1 1 calc R U
H63B H 0.176457 0.187151 0.679092 0.061 Uiso 1 1 calc R U
C64 C 0.2594(4) 0.1666(6) 0.7189(3) 0.101(4) Uani 1 1 d . .
H64A H 0.241421 0.135543 0.752024 0.151 Uiso 1 1 calc R U
H64B H 0.294187 0.202071 0.732279 0.151 Uiso 1 1 calc R U
H64C H 0.274093 0.124654 0.689926 0.151 Uiso 1 1 calc R U
C65 C 0.2694(2) 0.9106(4) 0.7829(2) 0.0357(13) Uani 1 1 d . .
H65A H 0.224025 0.919668 0.788755 0.043 Uiso 1 1 calc R U
Cl5 Cl 0.28810(8) 0.80496(10) 0.80506(10) 0.0682(6) Uani 1 1 d . .
Cl6 Cl 0.28643(9) 0.92806(15) 0.70971(8) 0.0698(6) Uani 1 1 d . .
Cl7 Cl 0.30959(7) 0.98669(10) 0.82548(7) 0.0424(3) Uani 1 1 d . .
C66 C 0.2406(3) 0.5061(4) 0.7237(2) 0.0394(14) Uani 1 1 d . .
H66A H 0.222628 0.490141 0.685057 0.047 Uiso 1 1 calc R U
Cl8 Cl 0.23159(11) 0.61808(12) 0.73375(9) 0.0785(6) Uani 1 1 d . .
Cl9 Cl 0.20031(8) 0.44938(12) 0.77815(8) 0.0589(5) Uani 1 1 d . .
Cl10 Cl 0.31840(8) 0.47660(15) 0.72424(9) 0.0753(6) Uani 1 1 d . .
C67 C 0.5188(3) 0.5163(3) 0.7328(3) 0.0391(14) Uani 1 1 d . .
H67A H 0.514110 0.570853 0.755883 0.047 Uiso 1 1 calc R U
Cl11 Cl 0.46734(9) 0.44102(12) 0.75962(8) 0.0591(5) Uani 1 1 d . .
Cl12 Cl 0.50383(8) 0.54048(11) 0.65924(7) 0.0528(4) Uani 1 1 d . .
Cl13 Cl 0.59595(8) 0.47969(12) 0.74017(9) 0.0664(5) Uani 1 1 d . .

loop_
_atom_site_aniso_label
_atom_site_aniso_U_11
_atom_site_aniso_U_22
_atom_site_aniso_U_33
_atom_site_aniso_U_23
_atom_site_aniso_U_13
_atom_site_aniso_U_12
Au1 0.01291(6) 0.01621(6) 0.01524(6) -0.00160(9) -0.00045(10) -0.00039(7)
Cl1 0.0299(5) 0.0191(5) 0.0255(6) -0.0007(4) -0.0021(5) -0.0017(6)
Cl2 0.0217(5) 0.0197(5) 0.0165(5) -0.0022(4) 0.0005(5) -0.0001(5)
Cl3 0.0274(6) 0.0277(6) 0.0164(5) -0.0051(4) -0.0007(5) 0.0006(5)
Cl4 0.0304(6) 0.0217(5) 0.0238(6) 0.0016(4) -0.0013(5) -0.0007(5)
O1 0.0189(17) 0.0247(19) 0.051(3) -0.0164(18) -0.0027(16) -0.0019(14)
O2 0.0218(17) 0.0222(19) 0.054(3) -0.0145(18) -0.0111(16) 0.0084(14)
O3 0.0161(15) 0.0222(18) 0.0243(19) -0.0086(15) -0.0007(13) -0.0046(13)
O4 0.0181(16) 0.0184(18) 0.033(2) -0.0060(15) -0.0009(14) 0.0056(14)
N1 0.0141(19) 0.030(3) 0.048(3) -0.020(2) -0.0044(18) 0.0021(17)
N2 0.0118(18) 0.020(2) 0.051(3) -0.013(2) -0.0071(17) 0.0032(16)
N3 0.0116(17) 0.016(2) 0.032(2) -0.0101(18) 0.0027(16) -0.0006(15)
N4 0.0104(17) 0.016(2) 0.044(3) -0.0114(19) -0.0079(17) 0.0013(15)
C1 0.018(2) 0.014(2) 0.027(3) -0.001(2) -0.0008(19) -0.0027(18)
C2 0.017(2) 0.013(2) 0.019(2) 0.0013(19) 0.0018(17) 0.0022(17)
C3 0.0183(19) 0.0140(19) 0.021(2) -0.0048(17) -0.003(2) 0.000(2)
C4 0.017(2) 0.015(2) 0.024(3) -0.004(2) -0.0042(18) 0.0022(18)
C5 0.020(2) 0.016(2) 0.020(3) -0.004(2) -0.0013(18) 0.0045(18)
C6 0.023(2) 0.016(2) 0.017(2) -0.0044(16) 0.001(2) 0.001(2)
C7 0.020(2) 0.018(2) 0.017(2) 0.002(2) -0.0019(18) 0.0000(18)
C8 0.017(2) 0.018(2) 0.031(3) -0.003(2) -0.0050(19) 0.0004(18)
C9 0.018(2) 0.020(3) 0.053(4) -0.015(3) -0.008(2) -0.001(2)
C10 0.011(2) 0.018(2) 0.037(4) -0.009(2) -0.0055(18) 0.0030(18)
C11 0.016(2) 0.019(3) 0.024(3) -0.007(2) 0.001(2) -0.001(2)
C12 0.012(2) 0.020(3) 0.032(3) 0.000(2) -0.003(2) 0.002(2)
C13 0.010(2) 0.017(3) 0.024(3) -0.006(2) -0.002(2) 0.002(2)
C14 0.011(2) 0.024(3) 0.028(3) -0.003(2) -0.002(2) 0.001(2)
C15 0.011(2) 0.022(3) 0.034(3) 0.003(2) -0.005(2) -0.0009(19)
C16 0.010(2) 0.021(3) 0.036(3) -0.011(2) 0.003(2) 0.0006(19)
C17 0.0126(19) 0.018(2) 0.015(2) 0.0004(19) -0.0007(16) 0.0010(17)
C18 0.016(2) 0.013(2) 0.017(2) -0.0004(19) 0.0002(17) -0.0021(17)
C19 0.0202(19) 0.0105(18) 0.013(2) -0.0006(14) -0.0020(19) 0.001(2)
C20 0.016(2) 0.012(2) 0.018(2) -0.0021(19) -0.0020(17) -0.0004(17)
C21 0.018(2) 0.014(2) 0.022(3) -0.001(2) 0.0037(18) -0.0018(18)
C22 0.021(2) 0.0157(19) 0.015(2) -0.0041(16) 0.002(2) -0.002(2)
C23 0.018(2) 0.020(3) 0.014(2) -0.002(2) -0.0017(17) -0.0038(18)
C24 0.017(2) 0.016(2) 0.018(2) -0.002(2) 0.0004(17) 0.0009(18)
C25 0.014(2) 0.019(3) 0.048(4) -0.013(3) -0.009(2) 0.001(2)
C26 0.009(2) 0.020(3) 0.028(3) -0.004(2) -0.004(2) 0.000(2)
C27 0.011(2) 0.025(3) 0.027(3) -0.008(2) 0.000(2) 0.004(2)
C28 0.014(2) 0.020(3) 0.030(3) 0.000(2) -0.002(2) 0.002(2)
C29 0.009(2) 0.017(3) 0.033(3) -0.008(2) -0.0004(18) 0.0002(19)
C30 0.010(2) 0.041(4) 0.016(3) -0.006(3) -0.0011(19) 0.003(2)
C31 0.012(3) 0.022(3) 0.028(4) 0.007(3) -0.004(2) -0.004(2)
C32 0.017(2) 0.029(3) 0.067(4) -0.027(3) -0.001(3) 0.003(2)
C33 0.027(2) 0.025(2) 0.021(2) -0.0115(19) 0.001(2) -0.002(2)
C34 0.035(3) 0.049(4) 0.053(4) -0.037(3) -0.004(3) -0.001(3)
C35 0.053(3) 0.021(3) 0.030(3) -0.013(2) 0.010(3) 0.000(3)
C36 0.043(3) 0.039(3) 0.016(3) -0.006(3) -0.001(2) -0.001(3)
C37 0.025(3) 0.047(3) 0.025(3) -0.010(3) -0.001(2) 0.000(3)
C38 0.024(3) 0.031(4) 0.039(4) 0.009(3) 0.003(2) -0.001(3)
C39 0.029(3) 0.049(4) 0.022(3) 0.001(3) -0.001(2) 0.006(3)
C40 0.033(3) 0.026(3) 0.057(4) 0.017(3) -0.002(3) 0.000(2)
C41 0.025(2) 0.028(2) 0.021(2) -0.0109(19) 0.001(2) 0.000(2)
C42 0.025(3) 0.065(5) 0.062(5) -0.046(4) 0.007(3) 0.000(3)
C43 0.036(3) 0.035(3) 0.042(4) -0.019(3) 0.008(3) -0.009(3)
C44 0.096(5) 0.048(4) 0.023(3) -0.014(3) -0.007(3) 0.002(4)
C45 0.022(3) 0.059(4) 0.024(3) 0.002(3) 0.001(2) -0.006(3)
C46 0.029(3) 0.031(3) 0.058(4) 0.020(3) 0.000(3) 0.003(2)
C47 0.031(3) 0.070(5) 0.027(4) -0.010(3) 0.000(3) 0.004(3)
C48 0.026(3) 0.042(4) 0.044(4) 0.019(3) -0.006(3) 0.001(3)
C49 0.046(3) 0.022(3) 0.045(4) 0.009(3) -0.011(3) 0.004(2)
C50 0.042(3) 0.038(3) 0.032(3) 0.003(2) -0.010(2) 0.009(3)
C51 0.057(4) 0.048(3) 0.024(4) 0.001(2) -0.012(2) 0.017(3)
C52 0.059(4) 0.072(5) 0.044(4) -0.017(4) -0.017(3) 0.026(4)
N5 0.035(2) 0.016(2) 0.031(3) 0.0020(19) -0.0104(18) -0.0050(18)
C53 0.029(2) 0.024(2) 0.032(3) 0.000(3) -0.002(3) -0.0041(17)
C54 0.039(3) 0.052(4) 0.033(3) 0.010(3) -0.003(2) -0.005(3)
C55 0.047(4) 0.072(5) 0.027(3) -0.010(3) 0.008(3) -0.022(3)
C56 0.057(4) 0.040(4) 0.057(4) -0.011(3) 0.021(3) -0.009(3)
C57 0.040(3) 0.026(3) 0.048(4) 0.001(3) -0.013(3) -0.010(2)
C58 0.041(3) 0.037(3) 0.069(5) 0.000(3) -0.023(3) -0.005(3)
C59 0.040(3) 0.071(5) 0.064(5) -0.005(4) -0.011(3) -0.016(3)
C60 0.078(5) 0.057(5) 0.081(6) 0.025(4) -0.006(4) -0.016(4)
C61 0.043(3) 0.022(3) 0.032(3) 0.002(2) -0.007(2) 0.006(2)
C62 0.066(4) 0.036(3) 0.034(4) -0.004(3) -0.006(3) 0.021(3)
C63 0.048(4) 0.070(5) 0.035(4) -0.010(3) 0.007(3) 0.026(3)
C64 0.139(8) 0.115(7) 0.048(5) 0.039(5) 0.048(5) 0.088(6)
C65 0.031(3) 0.034(3) 0.042(3) -0.010(3) 0.010(2) 0.001(2)
Cl5 0.0478(9) 0.0279(8) 0.1289(18) 0.0019(10) 0.0427(10) 0.0045(7)
Cl6 0.0783(13) 0.0982(15) 0.0329(9) -0.0237(10) 0.0098(8) -0.0255(11)
Cl7 0.0506(8) 0.0395(8) 0.0371(8) -0.0115(7) -0.0064(7) 0.0060(7)
C66 0.045(3) 0.046(4) 0.027(4) 0.010(3) -0.002(2) 0.002(3)
Cl8 0.1215(18) 0.0498(11) 0.0642(13) 0.0053(10) 0.0419(12) -0.0005(11)
Cl9 0.0642(11) 0.0671(12) 0.0453(10) 0.0223(9) -0.0053(8) -0.0214(9)
Cl10 0.0416(9) 0.1100(18) 0.0742(15) 0.0233(13) -0.0054(9) 0.0071(10)
C67 0.061(4) 0.023(3) 0.034(3) -0.002(3) -0.011(3) 0.003(2)
Cl11 0.0707(11) 0.0558(11) 0.0508(11) 0.0188(9) 0.0092(9) 0.0108(9)
Cl12 0.0705(10) 0.0555(9) 0.0325(8) 0.0121(7) -0.0067(8) -0.0010(9)
Cl13 0.0572(10) 0.0748(14) 0.0672(12) -0.0073(11) -0.0217(9) 0.0089(9)

loop_
_atom_type_symbol
_atom_type_description
_atom_type_scat_dispersion_real
_atom_type_scat_dispersion_imag
_atom_type_scat_source
C C 0.0033 0.0016 'International Tables Vol C Tables 4.2.6.8 and 6.1.1.4'
H H 0.0000 0.0000 'International Tables Vol C Tables 4.2.6.8 and 6.1.1.4'
N N 0.0061 0.0033 'International Tables Vol C Tables 4.2.6.8 and 6.1.1.4'
O O 0.0106 0.0060 'International Tables Vol C Tables 4.2.6.8 and 6.1.1.4'
Cl Cl 0.1484 0.1585 'International Tables Vol C Tables 4.2.6.8 and 6.1.1.4'
Au Au -2.0133 8.8022 'International Tables Vol C Tables 4.2.6.8 and 6.1.1.4'

loop_
_geom_angle_atom_site_label_1
_geom_angle_atom_site_label_2
_geom_angle_atom_site_label_3
_geom_angle
Cl2 Au1 Cl3 179.15(4)
Cl2 Au1 Cl1 89.77(4)
Cl3 Au1 Cl1 89.39(4)
Cl2 Au1 Cl4 89.40(4)
Cl3 Au1 Cl4 91.45(4)
Cl1 Au1 Cl4 179.14(5)
C1 N1 C32 120.0(4)
C1 N1 H1N 120.0
C32 N1 H1N 120.0
C8 N2 C9 120.6(4)
C8 N2 H2N 119.7
C9 N2 H2N 119.7
C17 N3 C16 120.1(4)
C17 N3 H3N 119.9
C16 N3 H3N 119.9
C24 N4 C25 120.1(4)
C24 N4 H4N 119.9
C25 N4 H4N 119.9
O1 C1 N1 120.9(4)
O1 C1 C2 121.2(4)
N1 C1 C2 117.8(4)
C3 C2 C7 120.2(4)
C3 C2 C1 122.9(4)
C7 C2 C1 116.9(4)
C2 C3 C4 119.7(4)
C2 C3 H3A 120.2
C4 C3 H3A 120.2
C3 C4 C5 119.4(4)
C3 C4 C8 123.3(4)
C5 C4 C8 117.2(4)
C4 C5 C6 121.8(4)
C4 C5 H5A 119.1
C6 C5 H5A 119.1
C7 C6 C5 117.6(4)
C7 C6 C33 123.3(4)
C5 C6 C33 119.1(4)
C6 C7 C2 121.2(4)
C6 C7 H7A 119.4
C2 C7 H7A 119.4
O2 C8 N2 121.0(4)
O2 C8 C4 122.2(4)
N2 C8 C4 116.8(4)
N2 C9 C10 112.0(4)
N2 C9 H9A 109.2
C10 C9 H9A 109.2
N2 C9 H9B 109.2
C10 C9 H9B 109.2
H9A C9 H9B 107.9
C11 C10 C15 121.2(5)
C11 C10 C9 120.1(5)
C15 C10 C9 118.7(5)
C10 C11 C12 119.7(5)
C10 C11 C37 121.8(5)
C12 C11 C37 118.5(5)
C13 C12 C11 118.7(6)
C13 C12 C38 122.0(6)
C11 C12 C38 119.3(6)
C12 C13 C14 121.6(6)
C12 C13 C16 118.9(6)
C14 C13 C16 119.3(5)
C15 C14 C13 118.9(5)
C15 C14 C39 119.6(5)
C13 C14 C39 121.5(5)
C10 C15 C14 119.3(5)
C10 C15 C40 120.6(5)
C14 C15 C40 120.1(5)
N3 C16 C13 112.4(4)
N3 C16 H16A 109.1
C13 C16 H16A 109.1
N3 C16 H16B 109.1
C13 C16 H16B 109.1
H16A C16 H16B 107.9
O3 C17 N3 121.8(4)
O3 C17 C18 121.6(4)
N3 C17 C18 116.6(4)
C23 C18 C19 119.6(4)
C23 C18 C17 118.0(4)
C19 C18 C17 122.4(4)
C18 C19 C20 119.6(4)
C18 C19 H19A 120.2
C20 C19 H19A 120.2
C21 C20 C19 119.8(4)
C21 C20 C24 118.0(4)
C19 C20 C24 122.2(4)
C22 C21 C20 121.6(4)
C22 C21 H21A 119.2
C20 C21 H21A 119.2
C21 C22 C23 117.5(4)
C21 C22 C41 122.6(4)
C23 C22 C41 119.9(4)
C18 C23 C22 121.9(4)
C18 C23 H23A 119.1
C22 C23 H23A 119.1
O4 C24 N4 122.3(4)
O4 C24 C20 121.7(4)
N4 C24 C20 116.0(4)
N4 C25 C26 111.4(4)
N4 C25 H25A 109.3
C26 C25 H25A 109.3
N4 C25 H25B 109.3
C26 C25 H25B 109.3
H25A C25 H25B 108.0
C27 C26 C31 121.0(6)
C27 C26 C25 118.9(6)
C31 C26 C25 120.0(6)
C28 C27 C26 119.9(6)
C28 C27 C45 118.9(5)
C26 C27 C45 121.1(5)
C29 C28 C27 118.8(6)
C29 C28 C46 121.1(6)
C27 C28 C46 120.1(5)
C28 C29 C30 121.8(6)
C28 C29 C32 119.5(5)
C30 C29 C32 118.7(5)
C29 C30 C31 118.9(5)
C29 C30 C47 121.4(6)
C31 C30 C47 119.8(6)
C26 C31 C30 119.1(6)
C26 C31 C48 120.9(6)
C30 C31 C48 120.0(6)
N1 C32 C29 112.3(4)
N1 C32 H32A 109.1
C29 C32 H32A 109.1
N1 C32 H32B 109.1
C29 C32 H32B 109.1
H32A C32 H32B 107.9
C34 C33 C36 109.0(4)
C34 C33 C35 108.7(4)
C36 C33 C35 108.4(4)
C34 C33 C6 112.6(4)
C36 C33 C6 109.1(4)
C35 C33 C6 108.9(4)
C33 C34 H34A 109.5
C33 C34 H34B 109.5
H34A C34 H34B 109.5
C33 C34 H34C 109.5
H34A C34 H34C 109.5
H34B C34 H34C 109.5
C33 C35 H35A 109.5
C33 C35 H35B 109.5
H35A C35 H35B 109.5
C33 C35 H35C 109.5
H35A C35 H35C 109.5
H35B C35 H35C 109.5
C33 C36 H36A 109.5
C33 C36 H36B 109.5
H36A C36 H36B 109.5
C33 C36 H36C 109.5
H36A C36 H36C 109.5
H36B C36 H36C 109.5
C11 C37 H37A 109.5
C11 C37 H37B 109.5
H37A C37 H37B 109.5
C11 C37 H37C 109.5
H37A C37 H37C 109.5
H37B C37 H37C 109.5
C12 C38 H38A 109.5
C12 C38 H38B 109.5
H38A C38 H38B 109.5
C12 C38 H38C 109.5
H38A C38 H38C 109.5
H38B C38 H38C 109.5
C14 C39 H39A 109.5
C14 C39 H39B 109.5
H39A C39 H39B 109.5
C14 C39 H39C 109.5
H39A C39 H39C 109.5
H39B C39 H39C 109.5
C15 C40 H40A 109.5
C15 C40 H40B 109.5
H40A C40 H40B 109.5
C15 C40 H40C 109.5
H40A C40 H40C 109.5
H40B C40 H40C 109.5
C42 C41 C43 108.8(4)
C42 C41 C22 112.3(4)
C43 C41 C22 109.8(4)
C42 C41 C44 109.5(5)
C43 C41 C44 107.6(5)
C22 C41 C44 108.7(4)
C41 C42 H42A 109.5
C41 C42 H42B 109.5
H42A C42 H42B 109.5
C41 C42 H42C 109.5
H42A C42 H42C 109.5
H42B C42 H42C 109.5
C41 C43 H43A 109.5
C41 C43 H43B 109.5
H43A C43 H43B 109.5
C41 C43 H43C 109.5
H43A C43 H43C 109.5
H43B C43 H43C 109.5
C41 C44 H44A 109.5
C41 C44 H44B 109.5
H44A C44 H44B 109.5
C41 C44 H44C 109.5
H44A C44 H44C 109.5
H44B C44 H44C 109.5
C27 C45 H45A 109.5
C27 C45 H45B 109.5
H45A C45 H45B 109.5
C27 C45 H45C 109.5
H45A C45 H45C 109.5
H45B C45 H45C 109.5
C28 C46 H46A 109.5
C28 C46 H46B 109.5
H46A C46 H46B 109.5
C28 C46 H46C 109.5
H46A C46 H46C 109.5
H46B C46 H46C 109.5
C30 C47 H47A 109.5
C30 C47 H47B 109.5
H47A C47 H47B 109.5
C30 C47 H47C 109.5
H47A C47 H47C 109.5
H47B C47 H47C 109.5
C31 C48 H48A 109.5
C31 C48 H48B 109.5
H48A C48 H48B 109.5
C31 C48 H48C 109.5
H48A C48 H48C 109.5
H48B C48 H48C 109.5
C50 C49 N5 116.4(4)
C50 C49 H49A 108.2
N5 C49 H49A 108.2
C50 C49 H49B 108.2
N5 C49 H49B 108.2
H49A C49 H49B 107.3
C49 C50 C51 108.0(5)
C49 C50 H50A 110.1
C51 C50 H50A 110.1
C49 C50 H50B 110.1
C51 C50 H50B 110.1
H50A C50 H50B 108.4
C52 C51 C50 112.7(5)
C52 C51 H51A 109.1
C50 C51 H51A 109.1
C52 C51 H51B 109.1
C50 C51 H51B 109.1
H51A C51 H51B 107.8
C51 C52 H52A 109.5
C51 C52 H52B 109.5
H52A C52 H52B 109.5
C51 C52 H52C 109.5
H52A C52 H52C 109.5
H52B C52 H52C 109.5
C61 N5 C57 111.4(4)
C61 N5 C53 106.5(4)
C57 N5 C53 110.9(4)
C61 N5 C49 111.6(4)
C57 N5 C49 105.6(4)
C53 N5 C49 110.9(4)
C54 C53 N5 116.4(4)
C54 C53 H53A 108.2
N5 C53 H53A 108.2
C54 C53 H53B 108.2
N5 C53 H53B 108.2
H53A C53 H53B 107.3
C53 C54 C55 110.4(5)
C53 C54 H54A 109.6
C55 C54 H54A 109.6
C53 C54 H54B 109.6
C55 C54 H54B 109.6
H54A C54 H54B 108.1
C56 C55 C54 113.4(5)
C56 C55 H55A 108.9
C54 C55 H55A 108.9
C56 C55 H55B 108.9
C54 C55 H55B 108.9
H55A C55 H55B 107.7
C55 C56 H56A 109.5
C55 C56 H56B 109.5
H56A C56 H56B 109.5
C55 C56 H56C 109.5
H56A C56 H56C 109.5
H56B C56 H56C 109.5
N5 C57 C58 114.7(4)
N5 C57 H57A 108.6
C58 C57 H57A 108.6
N5 C57 H57B 108.6
C58 C57 H57B 108.6
H57A C57 H57B 107.6
C59 C58 C57 110.5(5)
C59 C58 H58A 109.5
C57 C58 H58A 109.5
C59 C58 H58B 109.5
C57 C58 H58B 109.5
H58A C58 H58B 108.1
C60 C59 C58 113.4(6)
C60 C59 H59A 108.9
C58 C59 H59A 108.9
C60 C59 H59B 108.9
C58 C59 H59B 108.9
H59A C59 H59B 107.7
C59 C60 H60A 109.5
C59 C60 H60B 109.5
H60A C60 H60B 109.5
C59 C60 H60C 109.5
H60A C60 H60C 109.5
H60B C60 H60C 109.5
N5 C61 C62 116.1(4)
N5 C61 H61A 108.3
C62 C61 H61A 108.3
N5 C61 H61B 108.3
C62 C61 H61B 108.3
H61A C61 H61B 107.4
C63 C62 C61 110.5(5)
C63 C62 H62A 109.6
C61 C62 H62A 109.6
C63 C62 H62B 109.6
C61 C62 H62B 109.6
H62A C62 H62B 108.1
C64 C63 C62 113.4(5)
C64 C63 H63A 108.9
C62 C63 H63A 108.9
C64 C63 H63B 108.9
C62 C63 H63B 108.9
H63A C63 H63B 107.7
C63 C64 H64A 109.5
C63 C64 H64B 109.5
H64A C64 H64B 109.5
C63 C64 H64C 109.5
H64A C64 H64C 109.5
H64B C64 H64C 109.5
Cl6 C65 Cl5 112.0(3)
Cl6 C65 Cl7 109.2(3)
Cl5 C65 Cl7 110.1(3)
Cl6 C65 H65A 108.5
Cl5 C65 H65A 108.5
Cl7 C65 H65A 108.5
Cl10 C66 Cl8 111.3(3)
Cl10 C66 Cl9 110.1(3)
Cl8 C66 Cl9 110.0(3)
Cl10 C66 H66A 108.4
Cl8 C66 H66A 108.4
Cl9 C66 H66A 108.4
Cl11 C67 Cl12 111.6(3)
Cl11 C67 Cl13 111.1(3)
Cl12 C67 Cl13 109.4(3)
Cl11 C67 H67A 108.2
Cl12 C67 H67A 108.2
Cl13 C67 H67A 108.2

loop_
_geom_bond_atom_site_label_1
_geom_bond_atom_site_label_2
_geom_bond_distance
Au1 Cl2 2.2783(11)
Au1 Cl3 2.2801(11)
Au1 Cl1 2.2804(11)
Au1 Cl4 2.2827(11)
O1 C1 1.225(5)
O2 C8 1.226(5)
O3 C17 1.241(5)
O4 C24 1.228(5)
N1 C1 1.332(6)
N1 C32 1.470(6)
N1 H1N 0.8800
N2 C8 1.345(6)
N2 C9 1.462(6)
N2 H2N 0.8800
N3 C17 1.349(5)
N3 C16 1.482(6)
N3 H3N 0.8800
N4 C24 1.341(6)
N4 C25 1.466(6)
N4 H4N 0.8800
C1 C2 1.510(6)
C2 C3 1.385(6)
C2 C7 1.401(6)
C3 C4 1.391(6)
C3 H3A 0.9500
C4 C5 1.396(6)
C4 C8 1.494(6)
C5 C6 1.398(6)
C5 H5A 0.9500
C6 C7 1.389(6)
C6 C33 1.541(6)
C7 H7A 0.9500
C9 C10 1.523(7)
C9 H9A 0.9900
C9 H9B 0.9900
C10 C11 1.383(8)
C10 C15 1.404(8)
C11 C12 1.415(8)
C11 C37 1.518(7)
C12 C13 1.393(7)
C12 C38 1.508(8)
C13 C14 1.404(8)
C13 C16 1.513(7)
C14 C15 1.404(7)
C14 C39 1.508(8)
C15 C40 1.519(7)
C16 H16A 0.9900
C16 H16B 0.9900
C17 C18 1.493(6)
C18 C23 1.389(6)
C18 C19 1.393(6)
C19 C20 1.396(6)
C19 H19A 0.9500
C20 C21 1.395(6)
C20 C24 1.509(6)
C21 C22 1.390(6)
C21 H21A 0.9500
C22 C23 1.401(6)
C22 C41 1.542(6)
C23 H23A 0.9500
C25 C26 1.522(7)
C25 H25A 0.9900
C25 H25B 0.9900
C26 C27 1.398(8)
C26 C31 1.403(6)
C27 C28 1.397(7)
C27 C45 1.515(9)
C28 C29 1.396(7)
C28 C46 1.505(7)
C29 C30 1.401(8)
C29 C32 1.524(7)
C30 C31 1.409(8)
C30 C47 1.506(8)
C31 C48 1.505(8)
C32 H32A 0.9900
C32 H32B 0.9900
C33 C34 1.521(7)
C33 C36 1.528(7)
C33 C35 1.541(7)
C34 H34A 0.9800
C34 H34B 0.9800
C34 H34C 0.9800
C35 H35A 0.9800
C35 H35B 0.9800
C35 H35C 0.9800
C36 H36A 0.9800
C36 H36B 0.9800
C36 H36C 0.9800
C37 H37A 0.9800
C37 H37B 0.9800
C37 H37C 0.9800
C38 H38A 0.9800
C38 H38B 0.9800
C38 H38C 0.9800
C39 H39A 0.9800
C39 H39B 0.9800
C39 H39C 0.9800
C40 H40A 0.9800
C40 H40B 0.9800
C40 H40C 0.9800
C41 C42 1.509(7)
C41 C43 1.528(7)
C41 C44 1.543(8)
C42 H42A 0.9800
C42 H42B 0.9800
C42 H42C 0.9800
C43 H43A 0.9800
C43 H43B 0.9800
C43 H43C 0.9800
C44 H44A 0.9800
C44 H44B 0.9800
C44 H44C 0.9800
C45 H45A 0.9800
C45 H45B 0.9800
C45 H45C 0.9800
C46 H46A 0.9800
C46 H46B 0.9800
C46 H46C 0.9800
C47 H47A 0.9800
C47 H47B 0.9800
C47 H47C 0.9800
C48 H48A 0.9800
C48 H48B 0.9800
C48 H48C 0.9800
C49 C50 1.516(7)
C49 N5 1.533(6)
C49 H49A 0.9900
C49 H49B 0.9900
C50 C51 1.544(7)
C50 H50A 0.9900
C50 H50B 0.9900
C51 C52 1.502(8)
C51 H51A 0.9900
C51 H51B 0.9900
C52 H52A 0.9800
C52 H52B 0.9800
C52 H52C 0.9800
N5 C61 1.513(7)
N5 C57 1.516(6)
N5 C53 1.532(7)
C53 C54 1.494(8)
C53 H53A 0.9900
C53 H53B 0.9900
C54 C55 1.543(8)
C54 H54A 0.9900
C54 H54B 0.9900
C55 C56 1.500(9)
C55 H55A 0.9900
C55 H55B 0.9900
C56 H56A 0.9800
C56 H56B 0.9800
C56 H56C 0.9800
C57 C58 1.541(8)
C57 H57A 0.9900
C57 H57B 0.9900
C58 C59 1.522(8)
C58 H58A 0.9900
C58 H58B 0.9900
C59 C60 1.451(9)
C59 H59A 0.9900
C59 H59B 0.9900
C60 H60A 0.9800
C60 H60B 0.9800
C60 H60C 0.9800
C61 C62 1.525(8)
C61 H61A 0.9900
C61 H61B 0.9900
C62 C63 1.509(9)
C62 H62A 0.9900
C62 H62B 0.9900
C63 C64 1.489(9)
C63 H63A 0.9900
C63 H63B 0.9900
C64 H64A 0.9800
C64 H64B 0.9800
C64 H64C 0.9800
C65 Cl6 1.741(6)
C65 Cl5 1.755(6)
C65 Cl7 1.758(6)
C65 H65A 1.0000
C66 Cl10 1.744(6)
C66 Cl8 1.753(6)
C66 Cl9 1.757(5)
C66 H66A 1.0000
C67 Cl11 1.722(6)
C67 Cl12 1.759(6)
C67 Cl13 1.770(6)
C67 H67A 1.0000

loop_
_geom_hbond_atom_site_label_D
_geom_hbond_atom_site_label_H
_geom_hbond_atom_site_label_A
_geom_hbond_distance_DH
_geom_hbond_distance_HA
_geom_hbond_distance_DA
_geom_hbond_angle_DHA
_geom_hbond_site_symmetry_A
_geom_hbond_publ_flag
N1 H1N Cl1 0.88 2.68 3.520(4) 159.4 . yes
N2 H2N Cl3 0.88 2.81 3.654(4) 160.8 . yes
N3 H3N Cl2 0.88 2.63 3.443(4) 153.4 . yes
N4 H4N Cl2 0.88 2.66 3.492(4) 158.1 . yes
C50 H50B O2 0.99 2.52 3.497(7) 168.7 3_455 yes
C53 H53A O4 0.99 2.65 3.546(6) 149.9 1_545 yes
C53 H53B O2 0.99 2.56 3.380(6) 139.8 3_455 yes
C54 H54B Cl5 0.99 2.96 3.881(6) 155.5 4_544 yes
C61 H61A O4 0.99 2.47 3.397(6) 156.3 1_545 yes
C65 H65A O1 1.00 2.24 2.999(6) 131.3 4 yes
C66 H66A O3 1.00 2.11 3.083(6) 164.1 3_465 yes

loop_
_geom_torsion_atom_site_label_1
_geom_torsion_atom_site_label_2
_geom_torsion_atom_site_label_3
_geom_torsion_atom_site_label_4
_geom_torsion
C32 N1 C1 O1 -1.9(8)
C32 N1 C1 C2 178.8(5)
O1 C1 C2 C3 -179.2(4)
N1 C1 C2 C3 0.1(7)
O1 C1 C2 C7 0.6(7)
N1 C1 C2 C7 179.9(4)
C7 C2 C3 C4 0.7(7)
C1 C2 C3 C4 -179.5(4)
C2 C3 C4 C5 -0.6(7)
C2 C3 C4 C8 179.4(4)
C3 C4 C5 C6 0.8(7)
C8 C4 C5 C6 -179.2(4)
C4 C5 C6 C7 -1.1(7)
C4 C5 C6 C33 178.1(4)
C5 C6 C7 C2 1.2(7)
C33 C6 C7 C2 -178.0(4)
C3 C2 C7 C6 -1.0(7)
C1 C2 C7 C6 179.2(4)
C9 N2 C8 O2 2.0(8)
C9 N2 C8 C4 -178.8(5)
C3 C4 C8 O2 157.2(5)
C5 C4 C8 O2 -22.8(7)
C3 C4 C8 N2 -22.0(7)
C5 C4 C8 N2 158.0(5)
C8 N2 C9 C10 -170.5(5)
N2 C9 C10 C11 -85.0(6)
N2 C9 C10 C15 94.7(6)
C15 C10 C11 C12 6.8(8)
C9 C10 C11 C12 -173.5(4)
C15 C10 C11 C37 -174.4(5)
C9 C10 C11 C37 5.2(7)
C10 C11 C12 C13 0.0(9)
C37 C11 C12 C13 -178.8(6)
C10 C11 C12 C38 -179.1(5)
C37 C11 C12 C38 2.2(8)
C11 C12 C13 C14 -5.6(10)
C38 C12 C13 C14 173.4(4)
C11 C12 C13 C16 170.3(4)
C38 C12 C13 C16 -10.7(10)
C12 C13 C14 C15 4.4(9)
C16 C13 C14 C15 -171.5(4)
C12 C13 C14 C39 -174.4(6)
C16 C13 C14 C39 9.7(8)
C11 C10 C15 C14 -8.0(8)
C9 C10 C15 C14 172.4(4)
C11 C10 C15 C40 175.2(4)
C9 C10 C15 C40 -4.4(7)
C13 C14 C15 C10 2.4(8)
C39 C14 C15 C10 -178.8(5)
C13 C14 C15 C40 179.2(4)
C39 C14 C15 C40 -2.0(7)
C17 N3 C16 C13 177.4(5)
C12 C13 C16 N3 98.7(7)
C14 C13 C16 N3 -85.3(6)
C16 N3 C17 O3 2.8(7)
C16 N3 C17 C18 -176.6(4)
O3 C17 C18 C23 -23.7(6)
N3 C17 C18 C23 155.7(4)
O3 C17 C18 C19 156.5(4)
N3 C17 C18 C19 -24.0(6)
C23 C18 C19 C20 -1.9(6)
C17 C18 C19 C20 177.9(4)
C18 C19 C20 C21 1.5(6)
C18 C19 C20 C24 -178.2(4)
C19 C20 C21 C22 -0.5(7)
C24 C20 C21 C22 179.2(4)
C20 C21 C22 C23 -0.2(7)
C20 C21 C22 C41 179.8(4)
C19 C18 C23 C22 1.2(7)
C17 C18 C23 C22 -178.5(4)
C21 C22 C23 C18 -0.1(6)
C41 C22 C23 C18 179.9(4)
C25 N4 C24 O4 -3.4(7)
C25 N4 C24 C20 174.7(4)
C21 C20 C24 O4 26.6(7)
C19 C20 C24 O4 -153.7(4)
C21 C20 C24 N4 -151.6(4)
C19 C20 C24 N4 28.1(6)
C24 N4 C25 C26 -179.5(5)
N4 C25 C26 C27 83.5(7)
N4 C25 C26 C31 -99.6(7)
C31 C26 C27 C28 -3.4(10)
C25 C26 C27 C28 173.5(4)
C31 C26 C27 C45 174.5(6)
C25 C26 C27 C45 -8.6(8)
C26 C27 C28 C29 -2.9(9)
C45 C27 C28 C29 179.1(5)
C26 C27 C28 C46 178.1(5)
C45 C27 C28 C46 0.2(8)
C27 C28 C29 C30 7.6(9)
C46 C28 C29 C30 -173.4(4)
C27 C28 C29 C32 -170.4(4)
C46 C28 C29 C32 8.5(8)
C28 C29 C30 C31 -5.9(9)
C32 C29 C30 C31 172.1(4)
C28 C29 C30 C47 175.0(5)
C32 C29 C30 C47 -6.9(8)
C27 C26 C31 C30 5.1(11)
C25 C26 C31 C30 -171.7(4)
C27 C26 C31 C48 -174.4(4)
C25 C26 C31 C48 8.7(10)
C29 C30 C31 C26 -0.5(10)
C47 C30 C31 C26 178.6(6)
C29 C30 C31 C48 179.0(5)
C47 C30 C31 C48 -1.9(8)
C1 N1 C32 C29 -164.2(5)
C28 C29 C32 N1 -94.3(7)
C30 C29 C32 N1 87.7(6)
C7 C6 C33 C34 2.6(7)
C5 C6 C33 C34 -176.6(5)
C7 C6 C33 C36 123.8(5)
C5 C6 C33 C36 -55.4(6)
C7 C6 C33 C35 -118.1(5)
C5 C6 C33 C35 62.7(5)
C21 C22 C41 C42 -9.9(7)
C23 C22 C41 C42 170.1(5)
C21 C22 C41 C43 -131.0(5)
C23 C22 C41 C43 49.0(6)
C21 C22 C41 C44 111.5(5)
C23 C22 C41 C44 -68.5(6)
N5 C49 C50 C51 -173.3(4)
C49 C50 C51 C52 -171.7(5)
C50 C49 N5 C61 -51.7(6)
C50 C49 N5 C57 -172.9(5)
C50 C49 N5 C53 66.9(6)
C61 N5 C53 C54 -178.8(4)
C57 N5 C53 C54 -57.4(6)
C49 N5 C53 C54 59.6(5)
N5 C53 C54 C55 167.5(4)
C53 C54 C55 C56 -76.3(6)
C61 N5 C57 C58 63.2(6)
C53 N5 C57 C58 -55.2(6)
C49 N5 C57 C58 -175.5(5)
N5 C57 C58 C59 -172.2(5)
C57 C58 C59 C60 -66.9(8)
C57 N5 C61 C62 59.0(6)
C53 N5 C61 C62 180.0(4)
C49 N5 C61 C62 -58.8(6)
N5 C61 C62 C63 -178.1(5)
C61 C62 C63 C64 69.7(8)
